data_2230417
loop_
_publ_author_name
'Liang, Zu Pei'

_publ_section_title
;
 4-Bromoanilinium hydrogen phthalate
;
_journal_coeditor_code LH5245
_journal_issue 6
_journal_name_full 'Acta Crystallographica Section E'
_journal_page_first o1430
_journal_paper_doi 10.1107/S1600536811017727
_journal_volume 67
_journal_year 2011
_chemical_formula_iupac 'C6 H7 Br N +, C8 H5 O4 -'
_chemical_formula_moiety 'C6 H7 Br N +, C8 H5 O4 -'
_chemical_formula_sum 'C14 H12 Br N O4'
_chemical_formula_weight 338.16
_chemical_name_common
;
4-Bromoanilinium hydrogen phthalate
;
_chemical_name_systematic
;
4-Bromoanilinium 2-carboxybenzoate
;
_space_group_IT_number 5
_symmetry_cell_setting monoclinic
_symmetry_space_group_name_Hall 'C 2y'
_symmetry_space_group_name_H-M 'C 1 2 1'
_atom_sites_solution_hydrogens geom
_atom_sites_solution_primary direct
_atom_sites_solution_secondary difmap
_cell_angle_alpha 90.00
_cell_angle_beta 106.6710(10)
_cell_angle_gamma 90.00
_cell_formula_units_Z 4
_cell_length_a 13.0890(14)
_cell_length_b 7.6670(7)
_cell_length_c 14.6900(14)
_cell_measurement_reflns_used 1173
_cell_measurement_temperature 298(2)
_cell_measurement_theta_max 20.751
_cell_measurement_theta_min 2.917
_cell_volume 1412.2(2)
_computing_cell_refinement 'SAINT (Bruker, 1997)'
_computing_data_collection 'SMART (Bruker, 1997)'
_computing_data_reduction 'SAINT (Bruker, 1997)'
_computing_molecular_graphics 'SHELXTL (Sheldrick, 2008) and PLATON (Spek, 2009)'
_computing_publication_material 'SHELXTL (Sheldrick, 2008)'
_computing_structure_refinement 'SHELXL97 (Sheldrick, 2008)'
_computing_structure_solution 'SHELXS97 (Sheldrick, 2008)'
_diffrn_ambient_temperature 298(2)
_diffrn_measured_fraction_theta_full 0.997
_diffrn_measured_fraction_theta_max 0.997
_diffrn_measurement_device_type 'Bruker SMART CCD'
_diffrn_measurement_method '\f and \w'
_diffrn_radiation_monochromator graphite
_diffrn_radiation_source 'fine-focus sealed tube'
_diffrn_radiation_type MoK\a
_diffrn_radiation_wavelength 0.71073
_diffrn_reflns_av_R_equivalents 0.0449
_diffrn_reflns_av_sigmaI/netI 0.0908
_diffrn_reflns_limit_h_max 15
_diffrn_reflns_limit_h_min -13
_diffrn_reflns_limit_k_max 9
_diffrn_reflns_limit_k_min -8
_diffrn_reflns_limit_l_max 13
_diffrn_reflns_limit_l_min -17
_diffrn_reflns_number 3555
_diffrn_reflns_theta_full 25.01
_diffrn_reflns_theta_max 25.01
_diffrn_reflns_theta_min 2.89
_exptl_absorpt_coefficient_mu 2.923
_exptl_absorpt_correction_T_max 0.6213
_exptl_absorpt_correction_T_min 0.3804
_exptl_absorpt_correction_type multi-scan
_exptl_absorpt_process_details '(SADABS; Bruker, 1997)'
_exptl_crystal_colour colorless
_exptl_crystal_density_diffrn 1.590
_exptl_crystal_density_method 'not measured'
_exptl_crystal_description block
_exptl_crystal_F_000 680
_exptl_crystal_size_max 0.41
_exptl_crystal_size_mid 0.37
_exptl_crystal_size_min 0.18
_refine_diff_density_max 0.820
_refine_diff_density_min -0.511
_refine_ls_abs_structure_details 'Flack (1983), 1027 Friedel pairs'
_refine_ls_abs_structure_Flack 0.012(16)
_refine_ls_extinction_method none
_refine_ls_goodness_of_fit_ref 0.939
_refine_ls_hydrogen_treatment mixed
_refine_ls_matrix_type full
_refine_ls_number_parameters 186
_refine_ls_number_reflns 2364
_refine_ls_number_restraints 1
_refine_ls_restrained_S_all 0.939
_refine_ls_R_factor_all 0.0805
_refine_ls_R_factor_gt 0.0537
_refine_ls_shift/su_max 0.000
_refine_ls_shift/su_mean 0.000
_refine_ls_structure_factor_coef Fsqd
_refine_ls_weighting_details 'calc w=1/[\s^2^(Fo^2^)+(0.0642P)^2^] where P=(Fo^2^+2Fc^2^)/3'
_refine_ls_weighting_scheme calc
_refine_ls_wR_factor_gt 0.1175
_refine_ls_wR_factor_ref 0.1266
_reflns_number_gt 1659
_reflns_number_total 2364
_reflns_threshold_expression I>2\s(I)
_cod_data_source_file lh5245.cif
_cod_data_source_block I
_cod_original_sg_symbol_H-M 'C 2'
_cod_database_code 2230417
_cod_database_fobs_code 2230417

loop_
_symmetry_equiv_pos_as_xyz
'x, y, z'
'-x, y, -z'
'x+1/2, y+1/2, z'
'-x+1/2, y+1/2, -z'

loop_
_atom_site_type_symbol
_atom_site_label
_atom_site_fract_x
_atom_site_fract_y
_atom_site_fract_z
_atom_site_U_iso_or_equiv
_atom_site_adp_type
_atom_site_calc_flag
_atom_site_refinement_flags
_atom_site_occupancy
_atom_site_symmetry_multiplicity
_atom_site_disorder_assembly
_atom_site_disorder_group
Br Br1 0.16160(6) 0.43398(15) 0.05674(5) 0.0677(3) Uani d . 1 1 . .
N N1 0.3761(4) -0.0249(6) 0.4004(3) 0.0329(13) Uani d . 1 1 . .
H H1A 0.3407 -0.1253 0.3952 0.049 Uiso calc R 1 1 . .
H H1B 0.3731 0.0303 0.4528 0.049 Uiso calc R 1 1 . .
H H1C 0.4438 -0.0462 0.4035 0.049 Uiso calc R 1 1 . .
O O1 0.5651(4) 0.7623(6) 0.4163(4) 0.0553(16) Uani d . 1 1 . .
O O2 0.6767(3) 0.5378(6) 0.4617(4) 0.0377(12) Uani d . 1 1 . .
H H2 0.699(4) 0.569(9) 0.516(4) 0.03(2) Uiso d . 1 1 . .
O O3 0.7303(3) 0.1975(5) 0.3875(3) 0.0324(10) Uani d . 1 1 . .
O O4 0.5788(4) 0.1691(7) 0.4309(4) 0.0385(12) Uani d . 1 1 . .
C C1 0.5990(5) 0.6178(9) 0.4009(6) 0.0345(18) Uani d . 1 1 . .
C C2 0.6314(5) 0.2287(7) 0.3804(5) 0.0255(15) Uani d . 1 1 . .
C C3 0.5581(5) 0.5282(9) 0.3075(6) 0.0307(17) Uani d . 1 1 . .
C C4 0.5732(5) 0.3475(9) 0.2962(5) 0.0297(17) Uani d . 1 1 . .
C C5 0.5343(5) 0.2691(11) 0.2082(5) 0.044(2) Uani d . 1 1 . .
H H5 0.5446 0.1504 0.2013 0.053 Uiso calc R 1 1 . .
C C6 0.4791(6) 0.3685(13) 0.1293(6) 0.056(3) Uani d . 1 1 . .
H H6 0.4520 0.3151 0.0704 0.067 Uiso calc R 1 1 . .
C C7 0.4648(6) 0.5461(13) 0.1385(7) 0.056(2) Uani d . 1 1 . .
H H7 0.4297 0.6127 0.0859 0.067 Uiso calc R 1 1 . .
C C8 0.5031(5) 0.6231(10) 0.2269(6) 0.043(2) Uani d . 1 1 . .
H H8 0.4920 0.7418 0.2329 0.052 Uiso calc R 1 1 . .
C C9 0.3276(4) 0.0844(8) 0.3171(4) 0.0305(15) Uani d . 1 1 . .
C C10 0.3175(5) 0.2651(8) 0.3301(5) 0.0342(16) Uani d . 1 1 . .
H H10 0.3433 0.3149 0.3901 0.041 Uiso calc R 1 1 . .
C C11 0.2688(4) 0.3668(9) 0.2525(5) 0.0403(17) Uani d . 1 1 . .
H H11 0.2614 0.4862 0.2598 0.048 Uiso calc R 1 1 . .
C C12 0.2314(5) 0.2920(9) 0.1649(5) 0.0378(17) Uani d . 1 1 . .
C C13 0.2417(5) 0.1129(9) 0.1509(5) 0.0425(17) Uani d . 1 1 . .
H H13 0.2166 0.0638 0.0908 0.051 Uiso calc R 1 1 . .
C C14 0.2908(4) 0.0107(8) 0.2296(5) 0.0356(16) Uani d . 1 1 . .
H H14 0.2983 -0.1086 0.2223 0.043 Uiso calc R 1 1 . .

loop_
_atom_site_aniso_label
_atom_site_aniso_U_11
_atom_site_aniso_U_22
_atom_site_aniso_U_33
_atom_site_aniso_U_12
_atom_site_aniso_U_13
_atom_site_aniso_U_23
Br1 0.0717(5) 0.0667(6) 0.0567(5) 0.0124(6) 0.0056(3) 0.0159(6)
N1 0.033(2) 0.020(3) 0.047(3) -0.002(2) 0.013(2) -0.003(2)
O1 0.052(3) 0.027(3) 0.082(4) 0.015(2) 0.011(3) -0.012(3)
O2 0.035(2) 0.024(2) 0.045(3) 0.0035(19) -0.002(2) -0.009(2)
O3 0.025(2) 0.021(2) 0.050(3) 0.0016(17) 0.0098(19) 0.001(2)
O4 0.033(2) 0.040(3) 0.043(3) -0.007(2) 0.013(2) 0.004(2)
C1 0.019(3) 0.030(4) 0.055(5) 0.002(3) 0.011(3) 0.005(3)
C2 0.029(4) 0.011(3) 0.036(4) -0.002(2) 0.008(3) -0.007(2)
C3 0.016(3) 0.036(4) 0.040(4) 0.004(3) 0.007(3) 0.007(3)
C4 0.032(4) 0.022(4) 0.034(5) -0.004(3) 0.006(3) 0.007(3)
C5 0.043(4) 0.043(5) 0.044(5) -0.007(3) 0.009(4) -0.004(4)
C6 0.043(4) 0.074(7) 0.044(5) -0.013(4) 0.001(4) -0.002(4)
C7 0.039(4) 0.066(7) 0.054(6) -0.008(4) -0.001(4) 0.017(5)
C8 0.033(4) 0.027(4) 0.063(6) 0.003(3) 0.003(4) 0.014(4)
C9 0.021(3) 0.035(4) 0.037(4) -0.003(3) 0.010(3) 0.008(3)
C10 0.032(3) 0.030(4) 0.038(4) -0.002(3) 0.005(3) -0.004(3)
C11 0.036(3) 0.034(4) 0.050(5) 0.005(3) 0.012(3) 0.005(3)
C12 0.033(3) 0.041(5) 0.038(4) 0.003(3) 0.007(3) 0.008(3)
C13 0.036(4) 0.052(5) 0.038(4) -0.004(3) 0.008(3) -0.007(3)
C14 0.037(3) 0.024(4) 0.045(4) 0.000(3) 0.012(3) -0.006(3)

loop_
_atom_type_symbol
_atom_type_description
_atom_type_scat_dispersion_real
_atom_type_scat_dispersion_imag
_atom_type_scat_source
C C 0.0033 0.0016 'International Tables Vol C Tables 4.2.6.8 and 6.1.1.4'
H H 0.0000 0.0000 'International Tables Vol C Tables 4.2.6.8 and 6.1.1.4'
N N 0.0061 0.0033 'International Tables Vol C Tables 4.2.6.8 and 6.1.1.4'
O O 0.0106 0.0060 'International Tables Vol C Tables 4.2.6.8 and 6.1.1.4'
Br Br -0.2901 2.4595 'International Tables Vol C Tables 4.2.6.8 and 6.1.1.4'

loop_
_geom_angle_atom_site_label_1
_geom_angle_atom_site_label_2
_geom_angle_atom_site_label_3
_geom_angle_site_symmetry_1
_geom_angle_site_symmetry_3
_geom_angle
_geom_angle_publ_flag
C9 N1 H1A . . 109.5 ?
C9 N1 H1B . . 109.5 ?
H1A N1 H1B . . 109.5 ?
C9 N1 H1C . . 109.5 ?
H1A N1 H1C . . 109.5 ?
H1B N1 H1C . . 109.5 ?
C1 O2 H2 . . 122(5) ?
O1 C1 O2 . . 123.2(7) ?
O1 C1 C3 . . 121.9(7) ?
O2 C1 C3 . . 114.8(6) ?
O4 C2 O3 . . 127.0(6) ?
O4 C2 C4 . . 117.8(6) ?
O3 C2 C4 . . 115.2(5) ?
C8 C3 C4 . . 117.7(8) ?
C8 C3 C1 . . 120.1(7) ?
C4 C3 C1 . . 122.2(7) ?
C5 C4 C3 . . 120.5(8) ?
C5 C4 C2 . . 117.1(6) ?
C3 C4 C2 . . 122.4(7) ?
C4 C5 C6 . . 120.0(8) ?
C4 C5 H5 . . 120.0 ?
C6 C5 H5 . . 120.0 ?
C7 C6 C5 . . 120.3(9) ?
C7 C6 H6 . . 119.8 ?
C5 C6 H6 . . 119.8 ?
C8 C7 C6 . . 119.2(9) ?
C8 C7 H7 . . 120.4 ?
C6 C7 H7 . . 120.4 ?
C7 C8 C3 . . 122.2(8) ?
C7 C8 H8 . . 118.9 ?
C3 C8 H8 . . 118.9 ?
C14 C9 C10 . . 121.0(6) ?
C14 C9 N1 . . 120.1(6) ?
C10 C9 N1 . . 118.9(6) ?
C11 C10 C9 . . 118.9(6) ?
C11 C10 H10 . . 120.5 ?
C9 C10 H10 . . 120.5 ?
C12 C11 C10 . . 119.9(6) ?
C12 C11 H11 . . 120.1 ?
C10 C11 H11 . . 120.1 ?
C11 C12 C13 . . 121.8(6) ?
C11 C12 Br1 . . 119.8(5) ?
C13 C12 Br1 . . 118.4(5) ?
C14 C13 C12 . . 118.1(6) ?
C14 C13 H13 . . 121.0 ?
C12 C13 H13 . . 121.0 ?
C9 C14 C13 . . 120.4(6) ?
C9 C14 H14 . . 119.8 ?
C13 C14 H14 . . 119.8 ?

loop_
_geom_bond_atom_site_label_1
_geom_bond_atom_site_label_2
_geom_bond_site_symmetry_2
_geom_bond_distance
_geom_bond_publ_flag
Br1 C12 . 1.927(6) ?
N1 C9 . 1.468(8) ?
N1 H1A . 0.8900 ?
N1 H1B . 0.8900 ?
N1 H1C . 0.8900 ?
O1 C1 . 1.238(8) ?
O2 C1 . 1.299(8) ?
O2 H2 . 0.80(6) ?
O3 C2 . 1.292(7) ?
O4 C2 . 1.236(8) ?
C1 C3 . 1.490(11) ?
C2 C4 . 1.548(9) ?
C3 C8 . 1.400(10) ?
C3 C4 . 1.415(8) ?
C4 C5 . 1.385(11) ?
C5 C6 . 1.402(12) ?
C5 H5 . 0.9300 ?
C6 C7 . 1.386(12) ?
C6 H6 . 0.9300 ?
C7 C8 . 1.382(11) ?
C7 H7 . 0.9300 ?
C8 H8 . 0.9300 ?
C9 C14 . 1.359(8) ?
C9 C10 . 1.410(9) ?
C10 C11 . 1.377(9) ?
C10 H10 . 0.9300 ?
C11 C12 . 1.365(9) ?
C11 H11 . 0.9300 ?
C12 C13 . 1.400(10) ?
C13 C14 . 1.392(9) ?
C13 H13 . 0.9300 ?
C14 H14 . 0.9300 ?

loop_
_geom_hbond_atom_site_label_D
_geom_hbond_atom_site_label_H
_geom_hbond_atom_site_label_A
_geom_hbond_site_symmetry_A
_geom_hbond_distance_DH
_geom_hbond_distance_HA
_geom_hbond_distance_DA
_geom_hbond_angle_DHA
O2 H2 O3 4_656 0.80(6) 1.76(6) 2.518(6) 158(7)
N1 H1C O4 . 0.89 2.37 2.962(7) 125
N1 H1C O1 1_545 0.89 2.13 2.916(7) 147
N1 H1B O4 2_656 0.89 1.96 2.804(7) 159
N1 H1A O3 3_445 0.89 1.96 2.828(6) 164

loop_
_geom_torsion_atom_site_label_1
_geom_torsion_atom_site_label_2
_geom_torsion_atom_site_label_3
_geom_torsion_atom_site_label_4
_geom_torsion_site_symmetry_1
_geom_torsion_site_symmetry_2
_geom_torsion_site_symmetry_3
_geom_torsion_site_symmetry_4
_geom_torsion
_geom_torsion_publ_flag
O1 C1 C3 C8 . . . . 18.0(10) ?
O2 C1 C3 C8 . . . . -157.9(6) ?
O1 C1 C3 C4 . . . . -162.5(7) ?
O2 C1 C3 C4 . . . . 21.7(9) ?
C8 C3 C4 C5 . . . . -0.2(10) ?
C1 C3 C4 C5 . . . . -179.8(6) ?
C8 C3 C4 C2 . . . . -179.1(5) ?
C1 C3 C4 C2 . . . . 1.3(10) ?
O4 C2 C4 C5 . . . . -95.0(7) ?
O3 C2 C4 C5 . . . . 82.4(7) ?
O4 C2 C4 C3 . . . . 83.9(8) ?
O3 C2 C4 C3 . . . . -98.7(7) ?
C3 C4 C5 C6 . . . . -0.1(11) ?
C2 C4 C5 C6 . . . . 178.9(6) ?
C4 C5 C6 C7 . . . . 1.0(12) ?
C5 C6 C7 C8 . . . . -1.6(13) ?
C6 C7 C8 C3 . . . . 1.3(12) ?
C4 C3 C8 C7 . . . . -0.3(10) ?
C1 C3 C8 C7 . . . . 179.3(7) ?
C14 C9 C10 C11 . . . . 0.4(9) ?
N1 C9 C10 C11 . . . . -177.8(5) ?
C9 C10 C11 C12 . . . . 0.0(9) ?
C10 C11 C12 C13 . . . . -0.5(10) ?
C10 C11 C12 Br1 . . . . 179.2(4) ?
C11 C12 C13 C14 . . . . 0.7(9) ?
Br1 C12 C13 C14 . . . . -179.0(4) ?
C10 C9 C14 C13 . . . . -0.2(8) ?
N1 C9 C14 C13 . . . . 178.0(5) ?
C12 C13 C14 C9 . . . . -0.3(9) ?

loop_
_cod_related_entry_id
_cod_related_entry_database
_cod_related_entry_code
1 ChemSpider 30656719
